data_7209292
loop_
_publ_author_name
'Kang, Maoping'
'Luo, Daibing'
'Lin, Zhien'
'Thiele, G\"unther'
'Dehnen, Stefanie'

_publ_section_title
;
 Crystalline beryllium carboxylate frameworks containing inorganic chains
 of BeO4 tetrahedra
;
_journal_issue 10
_journal_name_full CrystEngComm
_journal_page_first 1845
_journal_paper_doi 10.1039/c3ce26983c
_journal_volume 15
_journal_year 2013
_chemical_formula_sum 'C10 H6 Be4 O12'
_chemical_formula_weight 354.19
_chemical_name_systematic
;
?
;
_space_group_IT_number 66
_symmetry_cell_setting orthorhombic
_symmetry_space_group_name_Hall '-C 2 2c'
_symmetry_space_group_name_H-M 'C c c m'
_atom_sites_solution_hydrogens geom
_atom_sites_solution_primary direct
_atom_sites_solution_secondary difmap
_audit_creation_method SHELXL-97
_cell_angle_alpha 90.00
_cell_angle_beta 90.00
_cell_angle_gamma 90.00
_cell_formula_units_Z 4
_cell_length_a 10.3705(4)
_cell_length_b 11.2422(6)
_cell_length_c 18.4030(7)
_cell_measurement_reflns_used 1251
_cell_measurement_temperature 293(2)
_cell_measurement_theta_max 29.1410
_cell_measurement_theta_min 2.8866
_cell_volume 2145.55(16)
_computing_structure_refinement 'SHELXL-97 (Sheldrick, 1997)'
_computing_structure_solution 'SHELXS-97 (Sheldrick, 1990)'
_diffrn_ambient_temperature 293(2)
_diffrn_measured_fraction_theta_full 0.998
_diffrn_measured_fraction_theta_max 0.998
_diffrn_measurement_device_type 'Xcalibur, Eos'
_diffrn_measurement_method '\w scans'
_diffrn_radiation_monochromator graphite
_diffrn_radiation_source 'fine-focus sealed tube'
_diffrn_radiation_type MoK\a
_diffrn_radiation_wavelength 0.71073
_diffrn_reflns_av_R_equivalents 0.0421
_diffrn_reflns_av_sigmaI/netI 0.0379
_diffrn_reflns_limit_h_max 12
_diffrn_reflns_limit_h_min -12
_diffrn_reflns_limit_k_max 11
_diffrn_reflns_limit_k_min -13
_diffrn_reflns_limit_l_max 21
_diffrn_reflns_limit_l_min -17
_diffrn_reflns_number 4179
_diffrn_reflns_theta_full 24.99
_diffrn_reflns_theta_max 24.99
_diffrn_reflns_theta_min 2.89
_exptl_absorpt_coefficient_mu 0.098
_exptl_absorpt_correction_T_max 1.00000
_exptl_absorpt_correction_T_min 0.69498
_exptl_absorpt_correction_type multi-scan
_exptl_absorpt_process_details
;
CrysAlisPro, Agilent Technologies,
Version 1.171.35.19 (release 27-10-2011 CrysAlis171 .NET)
(compiled Oct 27 2011,15:02:11)
Empirical absorption correction using spherical harmonics,
implemented in SCALE3 ABSPACK scaling algorithm.
;
_exptl_crystal_colour colorless
_exptl_crystal_density_diffrn 1.096
_exptl_crystal_density_method 'not measured'
_exptl_crystal_description prism
_exptl_crystal_F_000 712
_exptl_crystal_size_max 0.10
_exptl_crystal_size_mid 0.08
_exptl_crystal_size_min 0.06
_refine_diff_density_max 0.635
_refine_diff_density_min -0.277
_refine_diff_density_rms 0.068
_refine_ls_extinction_method none
_refine_ls_goodness_of_fit_ref 1.124
_refine_ls_hydrogen_treatment constr
_refine_ls_matrix_type full
_refine_ls_number_parameters 62
_refine_ls_number_reflns 980
_refine_ls_number_restraints 0
_refine_ls_restrained_S_all 1.124
_refine_ls_R_factor_all 0.0708
_refine_ls_R_factor_gt 0.0563
_refine_ls_shift/su_max 0.000
_refine_ls_shift/su_mean 0.000
_refine_ls_structure_factor_coef Fsqd
_refine_ls_weighting_details 'calc w=1/[\s^2^(Fo^2^)+(0.0920P)^2^+1.2006P] where P=(Fo^2^+2Fc^2^)/3'
_refine_ls_weighting_scheme calc
_refine_ls_wR_factor_gt 0.1554
_refine_ls_wR_factor_ref 0.1649
_reflns_number_gt 772
_reflns_number_total 980
_reflns_threshold_expression >2sigma(I)
_cod_data_source_file c3ce26983c.txt
_cod_data_source_block 2
_cod_original_sg_symbol_H-M Cccm
_cod_database_code 7209292

loop_
_symmetry_equiv_pos_as_xyz
'x, y, z'
'-x, -y, z'
'-x, y, -z+1/2'
'x, -y, -z+1/2'
'x+1/2, y+1/2, z'
'-x+1/2, -y+1/2, z'
'-x+1/2, y+1/2, -z+1/2'
'x+1/2, -y+1/2, -z+1/2'
'-x, -y, -z'
'x, y, -z'
'x, -y, z-1/2'
'-x, y, z-1/2'
'-x+1/2, -y+1/2, -z'
'x+1/2, y+1/2, -z'
'x+1/2, -y+1/2, z-1/2'
'-x+1/2, y+1/2, z-1/2'

loop_
_atom_site_label
_atom_site_type_symbol
_atom_site_fract_x
_atom_site_fract_y
_atom_site_fract_z
_atom_site_U_iso_or_equiv
_atom_site_adp_type
_atom_site_occupancy
_atom_site_symmetry_multiplicity
_atom_site_calc_flag
_atom_site_refinement_flags
Be1 Be 0.2500 0.2500 0.3027(2) 0.0206(10) Uani 1 2 d S
Be2 Be 0.0000 0.2204(4) 0.2500 0.0214(10) Uani 1 2 d S
O1 O 0.19449(15) 0.14658(16) 0.35995(8) 0.0263(6) Uani 1 1 d .
O2 O -0.00958(15) 0.13258(15) 0.32197(8) 0.0238(5) Uani 1 1 d .
O3 O 0.12905(14) 0.29534(15) 0.25815(9) 0.0241(5) Uani 1 1 d .
H1 H 0.1338 0.3693 0.2357 0.029 Uiso 1 1 calc R
C1 C 0.0861(3) 0.0938(3) 0.5000 0.0210(8) Uani 1 2 d S
H2 H 0.1448 0.1564 0.5000 0.025 Uiso 1 2 calc SR
C2 C 0.0430(2) 0.0479(2) 0.43402(12) 0.0187(6) Uani 1 1 d .
C3 C 0.0795(2) 0.1120(2) 0.36603(12) 0.0188(6) Uani 1 1 d .

loop_
_atom_site_aniso_label
_atom_site_aniso_U_11
_atom_site_aniso_U_22
_atom_site_aniso_U_33
_atom_site_aniso_U_23
_atom_site_aniso_U_13
_atom_site_aniso_U_12
Be1 0.021(2) 0.027(2) 0.013(2) 0.000 0.000 -0.0016(18)
Be2 0.025(2) 0.027(2) 0.012(2) 0.000 -0.0029(16) 0.000
O1 0.0203(9) 0.0425(12) 0.0162(9) 0.0100(8) -0.0004(7) -0.0036(8)
O2 0.0219(9) 0.0342(11) 0.0153(9) 0.0058(7) -0.0039(7) -0.0056(8)
O3 0.0231(9) 0.0284(10) 0.0207(10) 0.0064(7) -0.0040(7) -0.0040(7)
C1 0.0213(17) 0.0262(19) 0.0156(18) 0.000 0.000 -0.0048(15)
C2 0.0181(11) 0.0266(13) 0.0114(12) 0.0013(9) 0.0003(9) -0.0016(10)
C3 0.0207(12) 0.0241(13) 0.0116(13) -0.0040(10) 0.0009(9) -0.0022(10)

loop_
_atom_type_symbol
_atom_type_description
_atom_type_scat_dispersion_real
_atom_type_scat_dispersion_imag
_atom_type_scat_source
C C 0.0033 0.0016 'International Tables Vol C Tables 4.2.6.8 and 6.1.1.4'
H H 0.0000 0.0000 'International Tables Vol C Tables 4.2.6.8 and 6.1.1.4'
Be Be 0.0005 0.0002 'International Tables Vol C Tables 4.2.6.8 and 6.1.1.4'
O O 0.0106 0.0060 'International Tables Vol C Tables 4.2.6.8 and 6.1.1.4'

loop_
_geom_angle_atom_site_label_1
_geom_angle_atom_site_label_2
_geom_angle_atom_site_label_3
_geom_angle
_geom_angle_site_symmetry_1
_geom_angle_site_symmetry_3
O3 Be1 O3 117.6(3) 6 .
O3 Be1 O1 106.12(8) 6 6
O3 Be1 O1 112.06(9) . 6
O3 Be1 O1 112.06(9) 6 .
O3 Be1 O1 106.12(8) . .
O1 Be1 O1 101.9(2) 6 .
O3 Be2 O3 115.9(3) . 3
O3 Be2 O2 109.96(8) . 3
O3 Be2 O2 106.94(8) 3 3
O3 Be2 O2 106.94(8) . .
O3 Be2 O2 109.96(8) 3 .
O2 Be2 O2 106.8(3) 3 .
C3 O1 Be1 126.66(17) . .
C3 O2 Be2 125.77(16) . .
Be1 O3 Be2 123.06(16) . .
Be1 O3 H1 118.5 . .
Be2 O3 H1 118.5 . .
C2 C1 C2 121.3(3) . 10_556
C2 C1 H2 119.4 . .
C2 C1 H2 119.4 10_556 .
C1 C2 C2 119.37(16) . 2
C1 C2 C3 118.0(2) . .
C2 C2 C3 122.28(13) 2 .
O2 C3 O1 125.8(2) . .
O2 C3 C2 116.4(2) . .
O1 C3 C2 117.7(2) . .

loop_
_geom_bond_atom_site_label_1
_geom_bond_atom_site_label_2
_geom_bond_distance
_geom_bond_site_symmetry_2
Be1 O3 1.583(3) 6
Be1 O3 1.583(3) .
Be1 O1 1.671(3) 6
Be1 O1 1.671(3) .
Be2 O3 1.589(3) .
Be2 O3 1.589(3) 3
Be2 O2 1.655(3) 3
Be2 O2 1.655(3) .
O1 C3 1.259(3) .
O2 C3 1.251(3) .
O3 H1 0.9300 .
C1 C2 1.393(3) .
C1 C2 1.393(3) 10_556
C1 H2 0.9300 .
C2 C2 1.397(5) 2
C2 C3 1.493(3) .
